data_1520485
loop_
_publ_author_name
'Gu, Weikai'
'Xu, Pengfei'
'Wang, Yaorong'
'Yao, Yingming'
'Yuan, Dan'
'Shen, Qi'

_publ_section_title
;
 Synthesis and Characterization of Yttrium and Ytterbium Complexes
 Supported by Salen Ligands and Their Catalytic Properties forrac-Lactide
 Polymerization
;
_journal_issue 12
_journal_name_full Organometallics
_journal_page_first 2907
_journal_paper_doi 10.1021/acs.organomet.5b00223
_journal_volume 34
_journal_year 2015
_chemical_formula_moiety 'C42 H59 N2 O5 Yb'
_chemical_formula_sum 'C42 H59 N2 O5 Yb'
_chemical_formula_weight 844.95
_chemical_name_systematic
; 
 ? 
;
_space_group_IT_number 14
_symmetry_cell_setting monoclinic
_symmetry_space_group_name_Hall '-P 2yn'
_symmetry_space_group_name_H-M 'P 1 21/n 1'
_atom_sites_solution_hydrogens geom
_atom_sites_solution_primary direct
_atom_sites_solution_secondary difmap
_audit_creation_method SHELXL-97
_cell_angle_alpha 90.00
_cell_angle_beta 101.788(3)
_cell_angle_gamma 90.00
_cell_formula_units_Z 4
_cell_length_a 11.6286(17)
_cell_length_b 17.386(2)
_cell_length_c 20.275(3)
_cell_measurement_reflns_used 14034
_cell_measurement_temperature 293(2)
_cell_measurement_theta_max 27.5010
_cell_measurement_theta_min 2.9995
_cell_volume 4012.6(10)
_computing_cell_refinement 'CrystalClear (Rigaku Inc., 2007)'
_computing_data_collection 'CrystalClear (Rigaku Inc., 2007)'
_computing_data_reduction 'CrystalClear (Rigaku Inc., 2007)'
_computing_publication_material 'CrystalStructure 3.7.0'
_computing_structure_refinement 'SHELXL-97 (Sheldrick, 1997)'
_computing_structure_solution 'SHELXS-97 (Sheldrick, 1990)'
_diffrn_ambient_temperature 293(2)
_diffrn_detector_area_resol_mean 28.5714
_diffrn_measured_fraction_theta_full 0.992
_diffrn_measured_fraction_theta_max 0.992
_diffrn_measurement_device_type
;Rigaku Saturn 
Saturn724+ (2x2 bin mode)
;
_diffrn_measurement_method dtprofit.ref
_diffrn_radiation_monochromator graphite
_diffrn_radiation_source 'fine-focus sealed tube'
_diffrn_radiation_type MoK\a
_diffrn_radiation_wavelength 0.71075
_diffrn_reflns_av_R_equivalents 0.0717
_diffrn_reflns_av_sigmaI/netI 0.0726
_diffrn_reflns_limit_h_max 15
_diffrn_reflns_limit_h_min -14
_diffrn_reflns_limit_k_max 22
_diffrn_reflns_limit_k_min -22
_diffrn_reflns_limit_l_max 26
_diffrn_reflns_limit_l_min -26
_diffrn_reflns_number 24235
_diffrn_reflns_theta_full 27.50
_diffrn_reflns_theta_max 27.50
_diffrn_reflns_theta_min 3.00
_exptl_absorpt_coefficient_mu 2.375
_exptl_absorpt_correction_T_max 0.6481
_exptl_absorpt_correction_T_min 0.3299
_exptl_absorpt_correction_type multi-scan
_exptl_crystal_colour Yellow
_exptl_crystal_density_diffrn 1.399
_exptl_crystal_density_method 'not measured'
_exptl_crystal_description Prism
_exptl_crystal_F_000 1740
_exptl_crystal_size_max 0.60
_exptl_crystal_size_mid 0.40
_exptl_crystal_size_min 0.20
_refine_diff_density_max 1.466
_refine_diff_density_min -1.226
_refine_diff_density_rms 0.124
_refine_ls_extinction_method none
_refine_ls_goodness_of_fit_ref 1.099
_refine_ls_hydrogen_treatment constr
_refine_ls_matrix_type full
_refine_ls_number_parameters 443
_refine_ls_number_reflns 9139
_refine_ls_number_restraints 0
_refine_ls_restrained_S_all 1.099
_refine_ls_R_factor_all 0.0718
_refine_ls_R_factor_gt 0.0567
_refine_ls_shift/su_max 0.002
_refine_ls_shift/su_mean 0.000
_refine_ls_structure_factor_coef Fsqd
_refine_ls_weighting_details 'calc w=1/[\s^2^(Fo^2^)+(0.0526P)^2^+3.5146P] where P=(Fo^2^+2Fc^2^)/3'
_refine_ls_weighting_scheme calc
_refine_ls_wR_factor_gt 0.1261
_refine_ls_wR_factor_ref 0.1352
_reflns_number_gt 7523
_reflns_number_total 9139
_reflns_threshold_expression >2sigma(I)
_cod_data_source_file om5b00223_si_002.cif
_cod_data_source_block complex2
_cod_depositor_comments
;
The following automatic conversions were performed:

'_exptl_absorpt_correction_type' value 'Multi-scan' changed to
'multi-scan' according to
/usr/data/users/saulius/crontab/automatic-downloads/rss-feeds/ACS/lib/dictionaries/cif_core.dic
dictionary named 'cif_core.dic' version 2.4.2 from 2011-04-26.

Automatic conversion script
Id: cif_fix_values 3271 2015-04-21 07:52:19Z andrius 

 Adding full bibliography for 1520484--1520490.cif.
;
_cod_original_sg_symbol_H-M 'P 21/n'
_cod_database_code 1520485

loop_
_symmetry_equiv_pos_as_xyz
'x, y, z'
'-x+1/2, y+1/2, -z+1/2'
'-x, -y, -z'
'x-1/2, -y-1/2, z-1/2'

loop_
_atom_site_label
_atom_site_type_symbol
_atom_site_fract_x
_atom_site_fract_y
_atom_site_fract_z
_atom_site_U_iso_or_equiv
_atom_site_adp_type
_atom_site_occupancy
_atom_site_symmetry_multiplicity
_atom_site_calc_flag
_atom_site_refinement_flags
Yb1 Yb 1.01553(2) 0.234369(14) 0.178010(11) 0.03244(9) Uani 1 1 d .
N1 N 0.8142(4) 0.1971(3) 0.1134(2) 0.0408(11) Uani 1 1 d .
N2 N 0.9000(4) 0.3536(3) 0.1470(2) 0.0373(10) Uani 1 1 d .
O1 O 1.0010(3) 0.1121(2) 0.18965(19) 0.0422(9) Uani 1 1 d .
O2 O 1.1319(4) 0.3181(2) 0.1474(2) 0.0498(11) Uani 1 1 d .
O3 O 1.0092(4) 0.2586(2) 0.27995(19) 0.0364(9) Uani 1 1 d .
O4 O 1.2138(3) 0.1864(2) 0.2147(2) 0.0454(10) Uani 1 1 d .
O5 O 1.0416(4) 0.1922(3) 0.0654(2) 0.0532(11) Uani 1 1 d .
C1 C 0.7500(5) 0.2540(3) 0.0669(3) 0.0458(15) Uani 1 1 d .
H1A H 0.6895 0.2278 0.0346 0.055 Uiso 1 1 calc R
H1B H 0.8037 0.2777 0.0421 0.055 Uiso 1 1 calc R
C2 C 0.6924(5) 0.3172(4) 0.1020(3) 0.0424(13) Uani 1 1 d .
C3 C 0.7827(5) 0.3501(4) 0.1616(3) 0.0444(14) Uani 1 1 d .
H3A H 0.7586 0.4014 0.1719 0.053 Uiso 1 1 calc R
H3B H 0.7844 0.3181 0.2010 0.053 Uiso 1 1 calc R
C4 C 0.5884(6) 0.2849(5) 0.1296(4) 0.0599(18) Uani 1 1 d .
H4A H 0.5553 0.3249 0.1526 0.090 Uiso 1 1 calc R
H4B H 0.6153 0.2437 0.1605 0.090 Uiso 1 1 calc R
H4C H 0.5296 0.2658 0.0930 0.090 Uiso 1 1 calc R
C5 C 0.6475(7) 0.3793(4) 0.0499(4) 0.064(2) Uani 1 1 d .
H5A H 0.6046 0.4172 0.0695 0.096 Uiso 1 1 calc R
H5B H 0.5967 0.3564 0.0117 0.096 Uiso 1 1 calc R
H5C H 0.7128 0.4033 0.0359 0.096 Uiso 1 1 calc R
C6 C 0.9286(6) 0.0534(4) 0.1812(3) 0.0439(14) Uani 1 1 d .
C7 C 0.9654(6) -0.0194(4) 0.2091(3) 0.0525(16) Uani 1 1 d .
H7 H 1.0421 -0.0260 0.2328 0.063 Uiso 1 1 calc R
C8 C 0.8888(8) -0.0801(4) 0.2013(4) 0.0617(19) Uani 1 1 d .
H8 H 0.9150 -0.1274 0.2201 0.074 Uiso 1 1 calc R
C9 C 0.7745(8) -0.0737(4) 0.1666(4) 0.073(2) Uani 1 1 d .
H9 H 0.7234 -0.1153 0.1630 0.087 Uiso 1 1 calc R
C10 C 0.7379(7) -0.0043(4) 0.1375(4) 0.0613(19) Uani 1 1 d .
H10 H 0.6613 0.0005 0.1131 0.074 Uiso 1 1 calc R
C11 C 0.8133(6) 0.0598(3) 0.1438(3) 0.0450(14) Uani 1 1 d .
C12 C 0.7673(6) 0.1296(4) 0.1102(3) 0.0475(15) Uani 1 1 d .
H12 H 0.6935 0.1254 0.0822 0.057 Uiso 1 1 calc R
C13 C 1.1381(6) 0.3866(4) 0.1213(3) 0.0461(15) Uani 1 1 d .
C14 C 1.2452(7) 0.4123(5) 0.1066(4) 0.065(2) Uani 1 1 d .
H14 H 1.3105 0.3802 0.1149 0.078 Uiso 1 1 calc R
C15 C 1.2538(7) 0.4854(5) 0.0799(4) 0.072(2) Uani 1 1 d .
H15 H 1.3248 0.5014 0.0702 0.087 Uiso 1 1 calc R
C16 C 1.1603(8) 0.5336(4) 0.0678(3) 0.068(2) Uani 1 1 d .
H16 H 1.1674 0.5823 0.0501 0.081 Uiso 1 1 calc R
C17 C 1.0551(7) 0.5103(4) 0.0818(3) 0.0551(17) Uani 1 1 d .
H17 H 0.9914 0.5438 0.0733 0.066 Uiso 1 1 calc R
C18 C 1.0415(6) 0.4372(4) 0.1086(3) 0.0455(15) Uani 1 1 d .
C19 C 0.9312(6) 0.4180(4) 0.1252(3) 0.0451(14) Uani 1 1 d .
H19 H 0.8752 0.4569 0.1195 0.054 Uiso 1 1 calc R
C20 C 0.9970(5) 0.2823(3) 0.3417(3) 0.0344(12) Uani 1 1 d .
C21 C 0.9217(5) 0.2422(3) 0.3778(3) 0.0358(12) Uani 1 1 d .
C22 C 0.9009(5) 0.2741(3) 0.4369(3) 0.0391(13) Uani 1 1 d .
H22 H 0.8511 0.2483 0.4599 0.047 Uiso 1 1 calc R
C23 C 0.9511(5) 0.3428(4) 0.4635(3) 0.0413(13) Uani 1 1 d .
C24 C 1.0319(5) 0.3755(3) 0.4325(3) 0.0385(13) Uani 1 1 d .
H24 H 1.0707 0.4193 0.4518 0.046 Uiso 1 1 calc R
C25 C 1.0603(5) 0.3473(3) 0.3735(3) 0.0360(12) Uani 1 1 d .
C26 C 0.8640(5) 0.1640(4) 0.3545(3) 0.0424(13) Uani 1 1 d .
C27 C 0.7773(6) 0.1728(4) 0.2871(3) 0.0531(16) Uani 1 1 d .
H27A H 0.8179 0.1918 0.2538 0.080 Uiso 1 1 calc R
H27B H 0.7165 0.2083 0.2922 0.080 Uiso 1 1 calc R
H27C H 0.7430 0.1237 0.2731 0.080 Uiso 1 1 calc R
C28 C 0.7947(7) 0.1295(4) 0.4044(4) 0.065(2) Uani 1 1 d .
H28A H 0.7649 0.0799 0.3886 0.098 Uiso 1 1 calc R
H28B H 0.7303 0.1629 0.4078 0.098 Uiso 1 1 calc R
H28C H 0.8455 0.1243 0.4479 0.098 Uiso 1 1 calc R
C29 C 0.9596(6) 0.1059(4) 0.3479(3) 0.0533(17) Uani 1 1 d .
H29A H 1.0028 0.1242 0.3154 0.080 Uiso 1 1 calc R
H29B H 0.9241 0.0573 0.3333 0.080 Uiso 1 1 calc R
H29C H 1.0120 0.0997 0.3907 0.080 Uiso 1 1 calc R
C30 C 0.9173(6) 0.3791(4) 0.5248(3) 0.0562(18) Uani 1 1 d .
H30A H 0.9870 0.3944 0.5562 0.084 Uiso 1 1 calc R
H30B H 0.8746 0.3424 0.5459 0.084 Uiso 1 1 calc R
H30C H 0.8688 0.4233 0.5112 0.084 Uiso 1 1 calc R
C31 C 1.1567(6) 0.3884(4) 0.3451(3) 0.0463(15) Uani 1 1 d .
C32 C 1.2253(7) 0.4481(4) 0.3941(4) 0.068(2) Uani 1 1 d .
H32A H 1.1728 0.4880 0.4022 0.102 Uiso 1 1 calc R
H32B H 1.2865 0.4701 0.3747 0.102 Uiso 1 1 calc R
H32C H 1.2593 0.4235 0.4359 0.102 Uiso 1 1 calc R
C33 C 1.2478(6) 0.3301(4) 0.3304(4) 0.070(2) Uani 1 1 d .
H33A H 1.2770 0.3001 0.3700 0.105 Uiso 1 1 calc R
H33B H 1.3118 0.3571 0.3175 0.105 Uiso 1 1 calc R
H33C H 1.2116 0.2967 0.2944 0.105 Uiso 1 1 calc R
C34 C 1.1024(8) 0.4321(4) 0.2813(3) 0.072(2) Uani 1 1 d .
H34A H 1.0597 0.3970 0.2487 0.108 Uiso 1 1 calc R
H34B H 1.1634 0.4563 0.2632 0.108 Uiso 1 1 calc R
H34C H 1.0497 0.4706 0.2918 0.108 Uiso 1 1 calc R
C35 C 1.2513(7) 0.1338(6) 0.2694(4) 0.0806(13) Uani 1 1 d .
H35A H 1.2279 0.0817 0.2557 0.097 Uiso 1 1 calc R
H35B H 1.2169 0.1475 0.3075 0.097 Uiso 1 1 calc R
C36 C 1.3822(6) 0.1401(6) 0.2876(4) 0.0806(13) Uani 1 1 d .
H36A H 1.4064 0.1756 0.3248 0.097 Uiso 1 1 calc R
H36B H 1.4178 0.0903 0.3001 0.097 Uiso 1 1 calc R
C37 C 1.4151(7) 0.1696(5) 0.2248(4) 0.0806(13) Uani 1 1 d .
H37A H 1.4732 0.2102 0.2355 0.097 Uiso 1 1 calc R
H37B H 1.4477 0.1285 0.2020 0.097 Uiso 1 1 calc R
C38 C 1.3111(6) 0.1982(6) 0.1837(4) 0.0806(13) Uani 1 1 d .
H38A H 1.2974 0.1723 0.1405 0.097 Uiso 1 1 calc R
H38B H 1.3199 0.2527 0.1760 0.097 Uiso 1 1 calc R
C39 C 1.0293(9) 0.1144(5) 0.0424(4) 0.087(3) Uani 1 1 d .
H39A H 0.9488 0.0974 0.0388 0.105 Uiso 1 1 calc R
H39B H 1.0800 0.0811 0.0740 0.105 Uiso 1 1 calc R
C40 C 1.0620(8) 0.1105(5) -0.0241(4) 0.081(3) Uani 1 1 d .
H40A H 1.1385 0.0867 -0.0203 0.098 Uiso 1 1 calc R
H40B H 1.0047 0.0806 -0.0553 0.098 Uiso 1 1 calc R
C41 C 1.0643(9) 0.1906(6) -0.0475(4) 0.085(3) Uani 1 1 d .
H41A H 0.9938 0.2022 -0.0807 0.102 Uiso 1 1 calc R
H41B H 1.1321 0.1992 -0.0676 0.102 Uiso 1 1 calc R
C42 C 1.0710(10) 0.2393(5) 0.0137(4) 0.082(3) Uani 1 1 d .
H42A H 1.1497 0.2599 0.0280 0.099 Uiso 1 1 calc R
H42B H 1.0165 0.2820 0.0040 0.099 Uiso 1 1 calc R

loop_
_atom_site_aniso_label
_atom_site_aniso_U_11
_atom_site_aniso_U_22
_atom_site_aniso_U_33
_atom_site_aniso_U_23
_atom_site_aniso_U_13
_atom_site_aniso_U_12
Yb1 0.03569(14) 0.03105(15) 0.03049(13) -0.00198(9) 0.00659(9) -0.00504(10)
N1 0.046(3) 0.041(3) 0.034(2) -0.007(2) 0.005(2) -0.006(2)
N2 0.039(3) 0.038(3) 0.033(2) -0.004(2) 0.0039(19) -0.008(2)
O1 0.047(2) 0.029(2) 0.047(2) -0.0009(18) 0.0000(18) -0.0069(17)
O2 0.047(2) 0.041(2) 0.065(3) 0.009(2) 0.020(2) -0.006(2)
O3 0.043(2) 0.036(2) 0.0299(18) -0.0043(16) 0.0076(16) -0.0067(17)
O4 0.039(2) 0.050(3) 0.048(2) 0.007(2) 0.0102(18) -0.0008(19)
O5 0.073(3) 0.048(3) 0.043(2) -0.009(2) 0.021(2) -0.011(2)
C1 0.042(4) 0.057(4) 0.036(3) -0.003(3) 0.001(3) -0.006(3)
C2 0.040(3) 0.047(4) 0.039(3) 0.005(3) 0.005(2) -0.002(3)
C3 0.046(3) 0.041(3) 0.046(3) -0.001(3) 0.008(3) 0.004(3)
C4 0.041(4) 0.078(5) 0.063(4) -0.003(4) 0.017(3) -0.003(3)
C5 0.064(5) 0.059(5) 0.064(4) 0.016(4) 0.005(4) 0.006(4)
C6 0.059(4) 0.043(3) 0.032(3) -0.008(3) 0.014(3) -0.009(3)
C7 0.068(5) 0.038(3) 0.051(4) -0.005(3) 0.010(3) -0.008(3)
C8 0.096(6) 0.038(4) 0.053(4) -0.007(3) 0.017(4) -0.009(4)
C9 0.101(7) 0.052(5) 0.068(5) -0.021(4) 0.024(5) -0.040(5)
C10 0.062(5) 0.051(4) 0.070(5) -0.013(4) 0.013(4) -0.025(4)
C11 0.056(4) 0.035(3) 0.045(3) -0.010(3) 0.012(3) -0.014(3)
C12 0.047(4) 0.055(4) 0.040(3) -0.011(3) 0.007(3) -0.011(3)
C13 0.053(4) 0.045(4) 0.042(3) -0.001(3) 0.013(3) -0.013(3)
C14 0.055(4) 0.068(5) 0.077(5) 0.007(4) 0.024(4) -0.017(4)
C15 0.072(5) 0.070(5) 0.077(5) 0.008(5) 0.019(4) -0.034(5)
C16 0.099(6) 0.052(4) 0.051(4) 0.012(4) 0.013(4) -0.033(4)
C17 0.074(5) 0.043(4) 0.045(3) 0.009(3) 0.005(3) -0.014(3)
C18 0.055(4) 0.044(4) 0.037(3) -0.002(3) 0.007(3) -0.015(3)
C19 0.045(3) 0.043(3) 0.042(3) 0.003(3) -0.002(3) -0.004(3)
C20 0.033(3) 0.037(3) 0.031(2) 0.003(2) 0.001(2) 0.005(2)
C21 0.035(3) 0.033(3) 0.037(3) -0.004(2) 0.005(2) 0.004(2)
C22 0.037(3) 0.046(4) 0.035(3) 0.007(3) 0.008(2) 0.006(3)
C23 0.041(3) 0.048(4) 0.032(3) -0.003(3) 0.003(2) 0.012(3)
C24 0.046(3) 0.036(3) 0.031(3) -0.008(2) 0.002(2) 0.001(3)
C25 0.032(3) 0.039(3) 0.035(3) -0.003(2) 0.002(2) 0.000(2)
C26 0.044(3) 0.042(3) 0.042(3) -0.003(3) 0.009(3) -0.004(3)
C27 0.051(4) 0.055(4) 0.052(4) -0.006(3) 0.007(3) -0.015(3)
C28 0.092(6) 0.051(4) 0.062(4) -0.002(4) 0.038(4) -0.025(4)
C29 0.072(5) 0.034(3) 0.053(4) 0.006(3) 0.011(3) 0.003(3)
C30 0.070(5) 0.059(4) 0.043(3) -0.015(3) 0.021(3) 0.007(4)
C31 0.049(4) 0.047(4) 0.041(3) -0.006(3) 0.006(3) -0.015(3)
C32 0.066(5) 0.071(5) 0.069(5) -0.027(4) 0.017(4) -0.031(4)
C33 0.047(4) 0.076(5) 0.091(5) -0.047(5) 0.023(4) -0.019(4)
C34 0.101(6) 0.059(5) 0.053(4) 0.000(4) 0.014(4) -0.026(5)
C35 0.051(2) 0.107(3) 0.088(3) 0.039(3) 0.022(2) 0.014(2)
C36 0.051(2) 0.107(3) 0.088(3) 0.039(3) 0.022(2) 0.014(2)
C37 0.051(2) 0.107(3) 0.088(3) 0.039(3) 0.022(2) 0.014(2)
C38 0.051(2) 0.107(3) 0.088(3) 0.039(3) 0.022(2) 0.014(2)
C39 0.142(9) 0.061(5) 0.069(5) -0.012(4) 0.042(6) -0.012(5)
C40 0.089(6) 0.094(7) 0.067(5) -0.031(5) 0.030(5) -0.016(5)
C41 0.107(7) 0.101(7) 0.053(4) -0.014(5) 0.028(4) -0.026(6)
C42 0.133(9) 0.070(6) 0.051(4) 0.001(4) 0.038(5) -0.005(5)

loop_
_atom_type_symbol
_atom_type_description
_atom_type_scat_dispersion_real
_atom_type_scat_dispersion_imag
_atom_type_scat_source
C C 0.0033 0.0016 'International Tables Vol C Tables 4.2.6.8 and 6.1.1.4'
H H 0.0000 0.0000 'International Tables Vol C Tables 4.2.6.8 and 6.1.1.4'
N N 0.0061 0.0033 'International Tables Vol C Tables 4.2.6.8 and 6.1.1.4'
O O 0.0106 0.0060 'International Tables Vol C Tables 4.2.6.8 and 6.1.1.4'
Yb Yb -0.3850 5.5486 'International Tables Vol C Tables 4.2.6.8 and 6.1.1.4'

loop_
_geom_angle_atom_site_label_1
_geom_angle_atom_site_label_2
_geom_angle_atom_site_label_3
_geom_angle
O3 Yb1 O1 94.02(15)
O3 Yb1 O2 107.10(16)
O1 Yb1 O2 139.91(16)
O3 Yb1 O4 89.43(15)
O1 Yb1 O4 73.55(14)
O2 Yb1 O4 73.01(15)
O3 Yb1 O5 172.29(15)
O1 Yb1 O5 80.52(15)
O2 Yb1 O5 74.51(16)
O4 Yb1 O5 83.83(15)
O3 Yb1 N2 87.50(15)
O1 Yb1 N2 143.49(15)
O2 Yb1 N2 72.72(16)
O4 Yb1 N2 142.95(14)
O5 Yb1 N2 100.13(15)
O3 Yb1 N1 110.04(15)
O1 Yb1 N1 73.60(15)
O2 Yb1 N1 126.32(16)
O4 Yb1 N1 142.69(16)
O5 Yb1 N1 73.77(15)
N2 Yb1 N1 71.69(15)
C12 N1 C1 115.3(5)
C12 N1 Yb1 126.7(4)
C1 N1 Yb1 117.3(4)
C19 N2 C3 116.7(5)
C19 N2 Yb1 129.8(4)
C3 N2 Yb1 113.3(3)
C6 O1 Yb1 144.9(4)
C13 O2 Yb1 144.7(4)
C20 O3 Yb1 172.5(4)
C38 O4 C35 106.9(5)
C38 O4 Yb1 127.7(4)
C35 O4 Yb1 125.2(4)
C42 O5 C39 109.0(5)
C42 O5 Yb1 126.9(4)
C39 O5 Yb1 124.0(4)
N1 C1 C2 113.5(5)
N1 C1 H1A 108.9
C2 C1 H1A 108.9
N1 C1 H1B 108.9
C2 C1 H1B 108.9
H1A C1 H1B 107.7
C5 C2 C1 107.8(5)
C5 C2 C3 111.3(5)
C1 C2 C3 109.7(5)
C5 C2 C4 109.1(6)
C1 C2 C4 110.8(5)
C3 C2 C4 108.1(5)
N2 C3 C2 111.9(5)
N2 C3 H3A 109.2
C2 C3 H3A 109.2
N2 C3 H3B 109.2
C2 C3 H3B 109.2
H3A C3 H3B 107.9
C2 C4 H4A 109.5
C2 C4 H4B 109.5
H4A C4 H4B 109.5
C2 C4 H4C 109.5
H4A C4 H4C 109.5
H4B C4 H4C 109.5
C2 C5 H5A 109.5
C2 C5 H5B 109.5
H5A C5 H5B 109.5
C2 C5 H5C 109.5
H5A C5 H5C 109.5
H5B C5 H5C 109.5
O1 C6 C11 121.7(6)
O1 C6 C7 120.7(6)
C11 C6 C7 117.6(6)
C8 C7 C6 120.4(7)
C8 C7 H7 119.8
C6 C7 H7 119.8
C7 C8 C9 122.3(7)
C7 C8 H8 118.9
C9 C8 H8 118.9
C10 C9 C8 118.3(7)
C10 C9 H9 120.8
C8 C9 H9 120.8
C9 C10 C11 121.6(7)
C9 C10 H10 119.2
C11 C10 H10 119.2
C6 C11 C10 119.7(6)
C6 C11 C12 123.0(6)
C10 C11 C12 117.4(6)
N1 C12 C11 129.0(6)
N1 C12 H12 115.5
C11 C12 H12 115.5
O2 C13 C18 122.4(6)
O2 C13 C14 119.8(6)
C18 C13 C14 117.8(6)
C15 C14 C13 120.6(8)
C15 C14 H14 119.7
C13 C14 H14 119.7
C16 C15 C14 121.0(7)
C16 C15 H15 119.5
C14 C15 H15 119.5
C15 C16 C17 119.8(7)
C15 C16 H16 120.1
C17 C16 H16 120.1
C16 C17 C18 121.5(7)
C16 C17 H17 119.2
C18 C17 H17 119.2
C17 C18 C13 119.3(6)
C17 C18 C19 118.7(6)
C13 C18 C19 122.0(6)
N2 C19 C18 128.0(6)
N2 C19 H19 116.0
C18 C19 H19 116.0
O3 C20 C25 121.2(5)
O3 C20 C21 121.0(5)
C25 C20 C21 117.9(5)
C22 C21 C20 118.7(5)
C22 C21 C26 118.3(5)
C20 C21 C26 123.0(5)
C21 C22 C23 123.1(5)
C21 C22 H22 118.4
C23 C22 H22 118.4
C24 C23 C22 117.1(5)
C24 C23 C30 121.7(6)
C22 C23 C30 121.2(6)
C23 C24 C25 124.0(5)
C23 C24 H24 118.0
C25 C24 H24 118.0
C24 C25 C20 118.3(5)
C24 C25 C31 118.5(5)
C20 C25 C31 123.1(5)
C29 C26 C27 110.3(5)
C29 C26 C28 106.8(5)
C27 C26 C28 106.7(5)
C29 C26 C21 109.3(5)
C27 C26 C21 110.5(5)
C28 C26 C21 113.2(5)
C26 C27 H27A 109.5
C26 C27 H27B 109.5
H27A C27 H27B 109.5
C26 C27 H27C 109.5
H27A C27 H27C 109.5
H27B C27 H27C 109.5
C26 C28 H28A 109.5
C26 C28 H28B 109.5
H28A C28 H28B 109.5
C26 C28 H28C 109.5
H28A C28 H28C 109.5
H28B C28 H28C 109.5
C26 C29 H29A 109.5
C26 C29 H29B 109.5
H29A C29 H29B 109.5
C26 C29 H29C 109.5
H29A C29 H29C 109.5
H29B C29 H29C 109.5
C23 C30 H30A 109.5
C23 C30 H30B 109.5
H30A C30 H30B 109.5
C23 C30 H30C 109.5
H30A C30 H30C 109.5
H30B C30 H30C 109.5
C34 C31 C25 110.0(5)
C34 C31 C33 110.3(6)
C25 C31 C33 110.6(5)
C34 C31 C32 106.3(6)
C25 C31 C32 113.2(5)
C33 C31 C32 106.4(6)
C31 C32 H32A 109.5
C31 C32 H32B 109.5
H32A C32 H32B 109.5
C31 C32 H32C 109.5
H32A C32 H32C 109.5
H32B C32 H32C 109.5
C31 C33 H33A 109.5
C31 C33 H33B 109.5
H33A C33 H33B 109.5
C31 C33 H33C 109.5
H33A C33 H33C 109.5
H33B C33 H33C 109.5
C31 C34 H34A 109.5
C31 C34 H34B 109.5
H34A C34 H34B 109.5
C31 C34 H34C 109.5
H34A C34 H34C 109.5
H34B C34 H34C 109.5
O4 C35 C36 106.1(6)
O4 C35 H35A 110.5
C36 C35 H35A 110.5
O4 C35 H35B 110.5
C36 C35 H35B 110.5
H35A C35 H35B 108.7
C37 C36 C35 103.9(6)
C37 C36 H36A 111.0
C35 C36 H36A 111.0
C37 C36 H36B 111.0
C35 C36 H36B 111.0
H36A C36 H36B 109.0
C38 C37 C36 106.7(6)
C38 C37 H37A 110.4
C36 C37 H37A 110.4
C38 C37 H37B 110.4
C36 C37 H37B 110.4
H37A C37 H37B 108.6
C37 C38 O4 110.7(6)
C37 C38 H38A 109.5
O4 C38 H38A 109.5
C37 C38 H38B 109.5
O4 C38 H38B 109.5
H38A C38 H38B 108.1
O5 C39 C40 108.4(7)
O5 C39 H39A 110.0
C40 C39 H39A 110.0
O5 C39 H39B 110.0
C40 C39 H39B 110.0
H39A C39 H39B 108.4
C41 C40 C39 106.0(7)
C41 C40 H40A 110.5
C39 C40 H40A 110.5
C41 C40 H40B 110.5
C39 C40 H40B 110.5
H40A C40 H40B 108.7
C40 C41 C42 105.6(7)
C40 C41 H41A 110.6
C42 C41 H41A 110.6
C40 C41 H41B 110.6
C42 C41 H41B 110.6
H41A C41 H41B 108.7
O5 C42 C41 107.8(7)
O5 C42 H42A 110.1
C41 C42 H42A 110.1
O5 C42 H42B 110.1
C41 C42 H42B 110.1
H42A C42 H42B 108.5

loop_
_geom_bond_atom_site_label_1
_geom_bond_atom_site_label_2
_geom_bond_distance
Yb1 O3 2.125(4)
Yb1 O1 2.149(4)
Yb1 O2 2.163(4)
Yb1 O4 2.422(4)
Yb1 O5 2.474(4)
Yb1 N2 2.480(5)
Yb1 N1 2.522(5)
N1 C12 1.290(8)
N1 C1 1.462(7)
N2 C19 1.283(7)
N2 C3 1.456(7)
O1 C6 1.311(7)
O2 C13 1.310(7)
O3 C20 1.353(6)
O4 C38 1.416(8)
O4 C35 1.435(8)
O5 C42 1.427(8)
O5 C39 1.428(9)
C1 C2 1.536(8)
C1 H1A 0.9700
C1 H1B 0.9700
C2 C5 1.525(8)
C2 C3 1.540(8)
C2 C4 1.540(8)
C3 H3A 0.9700
C3 H3B 0.9700
C4 H4A 0.9600
C4 H4B 0.9600
C4 H4C 0.9600
C5 H5A 0.9600
C5 H5B 0.9600
C5 H5C 0.9600
C6 C11 1.404(9)
C6 C7 1.416(9)
C7 C8 1.370(9)
C7 H7 0.9300
C8 C9 1.375(11)
C8 H8 0.9300
C9 C10 1.371(10)
C9 H9 0.9300
C10 C11 1.408(8)
C10 H10 0.9300
C11 C12 1.440(9)
C12 H12 0.9300
C13 C18 1.409(9)
C13 C14 1.412(8)
C14 C15 1.393(10)
C14 H14 0.9300
C15 C16 1.354(11)
C15 H15 0.9300
C16 C17 1.372(10)
C16 H16 0.9300
C17 C18 1.403(8)
C17 H17 0.9300
C18 C19 1.431(8)
C19 H19 0.9300
C20 C25 1.428(8)
C20 C21 1.432(8)
C21 C22 1.386(8)
C21 C26 1.547(8)
C22 C23 1.388(8)
C22 H22 0.9300
C23 C24 1.358(8)
C23 C30 1.516(7)
C24 C25 1.392(7)
C24 H24 0.9300
C25 C31 1.536(8)
C26 C29 1.528(8)
C26 C27 1.531(8)
C26 C28 1.538(8)
C27 H27A 0.9600
C27 H27B 0.9600
C27 H27C 0.9600
C28 H28A 0.9600
C28 H28B 0.9600
C28 H28C 0.9600
C29 H29A 0.9600
C29 H29B 0.9600
C29 H29C 0.9600
C30 H30A 0.9600
C30 H30B 0.9600
C30 H30C 0.9600
C31 C34 1.522(9)
C31 C33 1.539(9)
C31 C32 1.542(8)
C32 H32A 0.9600
C32 H32B 0.9600
C32 H32C 0.9600
C33 H33A 0.9600
C33 H33B 0.9600
C33 H33C 0.9600
C34 H34A 0.9600
C34 H34B 0.9600
C34 H34C 0.9600
C35 C36 1.495(10)
C35 H35A 0.9700
C35 H35B 0.9700
C36 C37 1.493(10)
C36 H36A 0.9700
C36 H36B 0.9700
C37 C38 1.411(10)
C37 H37A 0.9700
C37 H37B 0.9700
C38 H38A 0.9700
C38 H38B 0.9700
C39 C40 1.475(10)
C39 H39A 0.9700
C39 H39B 0.9700
C40 C41 1.474(12)
C40 H40A 0.9700
C40 H40B 0.9700
C41 C42 1.492(10)
C41 H41A 0.9700
C41 H41B 0.9700
C42 H42A 0.9700
C42 H42B 0.9700

loop_
_geom_torsion_atom_site_label_1
_geom_torsion_atom_site_label_2
_geom_torsion_atom_site_label_3
_geom_torsion_atom_site_label_4
_geom_torsion
O3 Yb1 N1 C12 -84.4(5)
O1 Yb1 N1 C12 3.9(5)
O2 Yb1 N1 C12 144.5(5)
O4 Yb1 N1 C12 33.0(6)
O5 Yb1 N1 C12 88.5(5)
N2 Yb1 N1 C12 -164.7(5)
O3 Yb1 N1 C1 105.4(4)
O1 Yb1 N1 C1 -166.3(4)
O2 Yb1 N1 C1 -25.6(5)
O4 Yb1 N1 C1 -137.1(4)
O5 Yb1 N1 C1 -81.6(4)
N2 Yb1 N1 C1 25.2(4)
O3 Yb1 N2 C19 109.7(5)
O1 Yb1 N2 C19 -156.9(4)
O2 Yb1 N2 C19 0.9(5)
O4 Yb1 N2 C19 24.0(6)
O5 Yb1 N2 C19 -69.2(5)
N1 Yb1 N2 C19 -138.2(5)
O3 Yb1 N2 C3 -64.7(4)
O1 Yb1 N2 C3 28.7(5)
O2 Yb1 N2 C3 -173.4(4)
O4 Yb1 N2 C3 -150.4(3)
O5 Yb1 N2 C3 116.4(4)
N1 Yb1 N2 C3 47.4(3)
O3 Yb1 O1 C6 97.5(6)
O2 Yb1 O1 C6 -139.7(6)
O4 Yb1 O1 C6 -174.3(7)
O5 Yb1 O1 C6 -87.9(6)
N2 Yb1 O1 C6 6.3(8)
N1 Yb1 O1 C6 -12.2(6)
O3 Yb1 O2 C13 -88.7(7)
O1 Yb1 O2 C13 152.7(6)
O4 Yb1 O2 C13 -172.7(7)
O5 Yb1 O2 C13 99.2(7)
N2 Yb1 O2 C13 -6.9(7)
N1 Yb1 O2 C13 43.5(8)
O1 Yb1 O3 C20 -144(3)
O2 Yb1 O3 C20 71(3)
O4 Yb1 O3 C20 143(3)
O5 Yb1 O3 C20 172(2)
N2 Yb1 O3 C20 0(3)
N1 Yb1 O3 C20 -70(3)
O3 Yb1 O4 C38 -139.0(6)
O1 Yb1 O4 C38 126.6(6)
O2 Yb1 O4 C38 -30.9(6)
O5 Yb1 O4 C38 44.7(6)
N2 Yb1 O4 C38 -53.9(7)
N1 Yb1 O4 C38 97.5(7)
O3 Yb1 O4 C35 47.2(6)
O1 Yb1 O4 C35 -47.1(6)
O2 Yb1 O4 C35 155.3(6)
O5 Yb1 O4 C35 -129.0(6)
N2 Yb1 O4 C35 132.3(6)
N1 Yb1 O4 C35 -76.3(6)
O3 Yb1 O5 C42 -128.6(11)
O1 Yb1 O5 C42 -173.9(7)
O2 Yb1 O5 C42 -25.5(7)
O4 Yb1 O5 C42 -99.6(7)
N2 Yb1 O5 C42 43.2(7)
N1 Yb1 O5 C42 110.6(7)
O3 Yb1 O5 C39 51.1(13)
O1 Yb1 O5 C39 5.9(6)
O2 Yb1 O5 C39 154.2(6)
O4 Yb1 O5 C39 80.2(6)
N2 Yb1 O5 C39 -137.0(6)
N1 Yb1 O5 C39 -69.7(6)
C12 N1 C1 C2 110.1(6)
Yb1 N1 C1 C2 -78.6(5)
N1 C1 C2 C5 170.3(5)
N1 C1 C2 C3 48.9(7)
N1 C1 C2 C4 -70.4(6)
C19 N2 C3 C2 95.6(6)
Yb1 N2 C3 C2 -89.3(5)
C5 C2 C3 N2 -83.2(6)
C1 C2 C3 N2 36.1(7)
C4 C2 C3 N2 157.1(5)
Yb1 O1 C6 C11 11.3(10)
Yb1 O1 C6 C7 -169.6(5)
O1 C6 C7 C8 178.7(6)
C11 C6 C7 C8 -2.2(9)
C6 C7 C8 C9 0.1(11)
C7 C8 C9 C10 1.8(11)
C8 C9 C10 C11 -1.4(11)
O1 C6 C11 C10 -178.4(6)
C7 C6 C11 C10 2.5(9)
O1 C6 C11 C12 2.2(9)
C7 C6 C11 C12 -176.9(6)
C9 C10 C11 C6 -0.7(10)
C9 C10 C11 C12 178.7(6)
C1 N1 C12 C11 173.3(6)
Yb1 N1 C12 C11 2.9(9)
C6 C11 C12 N1 -7.9(10)
C10 C11 C12 N1 172.7(7)
Yb1 O2 C13 C18 6.7(11)
Yb1 O2 C13 C14 -174.8(5)
O2 C13 C14 C15 -179.0(7)
C18 C13 C14 C15 -0.4(10)
C13 C14 C15 C16 0.5(12)
C14 C15 C16 C17 -0.3(12)
C15 C16 C17 C18 0.0(11)
C16 C17 C18 C13 0.0(9)
C16 C17 C18 C19 176.9(6)
O2 C13 C18 C17 178.8(6)
C14 C13 C18 C17 0.2(9)
O2 C13 C18 C19 2.0(9)
C14 C13 C18 C19 -176.6(6)
C3 N2 C19 C18 178.5(5)
Yb1 N2 C19 C18 4.3(9)
C17 C18 C19 N2 176.5(6)
C13 C18 C19 N2 -6.7(10)
Yb1 O3 C20 C25 -72(3)
Yb1 O3 C20 C21 109(3)
O3 C20 C21 C22 -172.1(5)
C25 C20 C21 C22 8.8(8)
O3 C20 C21 C26 9.1(8)
C25 C20 C21 C26 -169.9(5)
C20 C21 C22 C23 -0.9(9)
C26 C21 C22 C23 177.9(5)
C21 C22 C23 C24 -6.1(9)
C21 C22 C23 C30 174.4(6)
C22 C23 C24 C25 4.9(9)
C30 C23 C24 C25 -175.5(6)
C23 C24 C25 C20 3.0(9)
C23 C24 C25 C31 -177.8(6)
O3 C20 C25 C24 171.1(5)
C21 C20 C25 C24 -9.9(8)
O3 C20 C25 C31 -8.0(8)
C21 C20 C25 C31 171.1(5)
C22 C21 C26 C29 -122.1(6)
C20 C21 C26 C29 56.6(7)
C22 C21 C26 C27 116.4(6)
C20 C21 C26 C27 -64.9(7)
C22 C21 C26 C28 -3.2(8)
C20 C21 C26 C28 175.6(6)
C24 C25 C31 C34 -108.5(6)
C20 C25 C31 C34 70.6(7)
C24 C25 C31 C33 129.5(6)
C20 C25 C31 C33 -51.4(7)
C24 C25 C31 C32 10.3(8)
C20 C25 C31 C32 -170.6(6)
C38 O4 C35 C36 22.8(9)
Yb1 O4 C35 C36 -162.3(5)
O4 C35 C36 C37 -23.6(10)
C35 C36 C37 C38 15.8(11)
C36 C37 C38 O4 -2.2(12)
C35 O4 C38 C37 -13.1(10)
Yb1 O4 C38 C37 172.3(6)
C42 O5 C39 C40 5.0(10)
Yb1 O5 C39 C40 -174.8(5)
O5 C39 C40 C41 -14.3(11)
C39 C40 C41 C42 17.6(11)
C39 O5 C42 C41 6.3(11)
Yb1 O5 C42 C41 -173.9(5)
C40 C41 C42 O5 -15.0(11)
